data_7212639
loop_
_publ_author_name
'Constable, Edwin C.'
'Harris, Kate'
'Housecroft, Catherine E.'
'Neuburger, Markus'
'Zampese, Jennifer A.'

_publ_section_related_literature
;
?
;
_publ_section_title
;
 Turning {M(tpy)2}n+ embraces and CH&#x22EF;\p interactions on and off in
 homoleptic cobalt(ii) and cobalt(iii)
 bis(2,2&#x2032;:6&#x2032;,2&#x2033;-terpyridine) complexes
;
_journal_issue 10
_journal_name_full CrystEngComm
_journal_page_first 2949
_journal_paper_doi 10.1039/c002834g
_journal_volume 12
_journal_year 2010
_chemical_formula_moiety 'C36 H34 Co N6 O2, 3(F6 P), 2.5(C2 H3 N)'
_chemical_formula_sum 'C41 H41.5 Co F18 N8.5 O2 P3'
_chemical_formula_weight 1179.15
_space_group_IT_number 2
_symmetry_cell_setting triclinic
_symmetry_space_group_name_Hall '-P 1'
_symmetry_space_group_name_H-M 'P -1'
_atom_sites_solution_hydrogens geom
_atom_sites_solution_primary direct
_audit_creation_date 10-01-07
_audit_creation_method CRYSTALS_ver_12.86
_cell_angle_alpha 72.619(2)
_cell_angle_beta 89.8082(17)
_cell_angle_gamma 78.331(2)
_cell_formula_units_Z 2
_cell_length_a 10.5795(4)
_cell_length_b 13.4992(4)
_cell_length_c 20.4174(8)
_cell_measurement_reflns_used 12113
_cell_measurement_temperature 173
_cell_measurement_theta_max 28
_cell_measurement_theta_min 1
_cell_volume 2720.17(17)
_computing_cell_refinement 'DENZO/SCALEPACK (Otwinowski & Minor, 1997)'
_computing_data_collection 'COLLECT (Nonius, 1997-2001).'
_computing_data_reduction 'DENZO/SCALEPACK (Otwinowski & Minor, 1997)'
_computing_molecular_graphics 'CAMERON (Watkin et al., 1996)'
_computing_publication_material 'CRYSTALS (Betteridge et al., 2003)'
_computing_structure_refinement 'CRYSTALS (Betteridge et al., 2003)'
_computing_structure_solution 'SIR92 (Altomare et al., 1994)'
_diffrn_ambient_temperature 173
_diffrn_measured_fraction_theta_full 0.995
_diffrn_measured_fraction_theta_max 0.989
_diffrn_measurement_device 'Nonius KappaCCD'
_diffrn_measurement_device_type Area
_diffrn_measurement_method '\f & \w scans'
_diffrn_radiation_monochromator graphite
_diffrn_radiation_type 'Mo K\a'
_diffrn_radiation_wavelength 0.71073
_diffrn_reflns_av_R_equivalents 0.044
_diffrn_reflns_limit_h_max 13
_diffrn_reflns_limit_h_min -13
_diffrn_reflns_limit_k_max 17
_diffrn_reflns_limit_k_min -17
_diffrn_reflns_limit_l_max 26
_diffrn_reflns_limit_l_min -26
_diffrn_reflns_number 23232
_diffrn_reflns_theta_full 25.894
_diffrn_reflns_theta_max 27.843
_diffrn_reflns_theta_min 1.047
_diffrn_standards_number 0
_exptl_absorpt_coefficient_mu 0.507
_exptl_absorpt_correction_T_max 0.99
_exptl_absorpt_correction_T_min 0.89
_exptl_absorpt_correction_type multi-scan
_exptl_absorpt_process_details 'DENZO/SCALEPACK (Otwinowski & Minor, 1997)'
_exptl_crystal_colour orange
_exptl_crystal_density_diffrn 1.440
_exptl_crystal_density_method 'not measured'
_exptl_crystal_description plate
_exptl_crystal_F_000 1194
_exptl_crystal_size_max 0.23
_exptl_crystal_size_mid 0.22
_exptl_crystal_size_min 0.02
_refine_diff_density_max 0.79
_refine_diff_density_min -0.61
_refine_ls_extinction_method None
_refine_ls_goodness_of_fit_ref 1.1113
_refine_ls_hydrogen_treatment constr
_refine_ls_matrix_type full
_refine_ls_number_parameters 739
_refine_ls_number_reflns 8084
_refine_ls_number_restraints 1127
_refine_ls_R_factor_all 0.1277
_refine_ls_R_factor_gt 0.0598
_refine_ls_shift/su_max 0.001759
_refine_ls_structure_factor_coef F
_refine_ls_weighting_details
;
Method, part 1, Chebychev polynomial, (Watkin, 1994, Prince, 1982)
[weight] = 1.0/[A~0~*T~0~(x)+A~1~*T~1~(x) ... +A~n-1~]*T~n-1~(x)]
where A~i~ are the Chebychev coefficients listed below and x= Fcalc/Fmax
Method = Robust Weighting (Prince, 1982)
W = [weight] * [1-(deltaF/6*sigmaF)^2^]^2^
A~i~ are:
1.18 1.04 0.811
;
_refine_ls_weighting_scheme calc
_refine_ls_wR_factor_all 0.1008
_refine_ls_wR_factor_gt 0.0645
_refine_ls_wR_factor_ref 0.0705
_reflns_limit_h_max 13
_reflns_limit_h_min -13
_reflns_limit_k_max 17
_reflns_limit_k_min -16
_reflns_limit_l_max 26
_reflns_limit_l_min 0
_reflns_number_gt 6447
_reflns_number_total 12782
_reflns_threshold_expression I>2.0\s(I)
_oxford_diffrn_Wilson_B_factor 0.00
_oxford_diffrn_Wilson_scale 0.00
_oxford_refine_ls_r_factor_ref 0.0773
_oxford_refine_ls_scale 0.2745(5)
_oxford_reflns_number_all 12674
_oxford_reflns_threshold_expression_ref I>1.0\s(I)
_oxford_structure_analysis_title '11031336 kh082_173k'
_cod_data_source_file c002834g.txt
_cod_data_source_block kh082
_cod_depositor_comments
;
The following automatic conversions were performed:

'_symmetry_cell_setting' value 'Triclinic' changed to 'triclinic'
according to /home/saulius/struct/CIF-dictionaries/cif_core.dic
dictionary named 'cif_core.dic' version 2.4.2 from 2011-04-26.

Automatic conversion script
Id: cif_fix_values 1891 2012-01-12 08:04:46Z andrius 
;
_cod_original_formula_sum 'C41 H41.50 Co1 F18 N8.50 O2 P3'
_cod_database_code 7212639

loop_
_symmetry_equiv_pos_as_xyz
x,y,z
-x,-y,-z

loop_
_atom_site_label
_atom_site_type_symbol
_atom_site_fract_x
_atom_site_fract_y
_atom_site_fract_z
_atom_site_U_iso_or_equiv
_atom_site_occupancy
_atom_site_adp_type
_atom_site_refinement_flags_posn
_atom_site_refinement_flags_adp
Co1 Co 0.66063(4) 0.34707(3) 0.80939(3) 0.0390 1.0000 Uani . .
N1 N 0.7452(2) 0.2236(2) 0.78300(15) 0.0406 1.0000 Uani . .
N2 N 0.7926(2) 0.2936(2) 0.87860(15) 0.0387 1.0000 Uani . .
N3 N 0.6114(2) 0.4533(2) 0.85658(16) 0.0415 1.0000 Uani . .
N4 N 0.7488(2) 0.4412(2) 0.74270(16) 0.0428 1.0000 Uani . .
N5 N 0.5295(2) 0.3995(2) 0.74062(16) 0.0428 1.0000 Uani . .
N6 N 0.5349(3) 0.2688(2) 0.85701(17) 0.0434 1.0000 Uani . .
N7 N 0.0733(12) 0.7341(9) 0.6143(6) 0.1173 0.5000 Uani D U
N8 N 0.0699(5) 0.2569(4) 0.7250(3) 0.1004 1.0000 Uani D U
N9 N 0.9209(8) 0.0052(9) 0.5992(5) 0.1111 0.5000 Uani D U
N10 N 0.4661(11) 0.7181(6) 0.6981(4) 0.0936 0.5000 Uani D U
C1 C 0.7091(4) 0.1941(3) 0.7300(2) 0.0486 1.0000 Uani . .
C2 C 0.7745(4) 0.1015(3) 0.7181(2) 0.0569 1.0000 Uani . .
C3 C 0.8762(4) 0.0376(3) 0.7619(2) 0.0561 1.0000 Uani . .
C4 C 0.9138(3) 0.0680(3) 0.8173(2) 0.0501 1.0000 Uani . .
C5 C 0.8470(3) 0.1615(2) 0.82585(19) 0.0401 1.0000 Uani . .
C6 C 0.8782(3) 0.2039(3) 0.88172(19) 0.0401 1.0000 Uani . .
C7 C 0.9779(3) 0.1637(3) 0.9310(2) 0.0456 1.0000 Uani . .
C8 C 0.9885(3) 0.2181(3) 0.9790(2) 0.0461 1.0000 Uani . .
C9 C 0.8958(3) 0.3099(3) 0.9763(2) 0.0462 1.0000 Uani . .
C10 C 0.7994(3) 0.3460(3) 0.92456(19) 0.0409 1.0000 Uani . .
C11 C 0.6925(3) 0.4399(3) 0.9120(2) 0.0431 1.0000 Uani . .
C12 C 0.6717(3) 0.5079(3) 0.9515(2) 0.0491 1.0000 Uani . .
C13 C 0.5657(4) 0.5928(3) 0.9330(2) 0.0536 1.0000 Uani . .
C14 C 0.4853(3) 0.6065(3) 0.8777(2) 0.0525 1.0000 Uani . .
C15 C 0.5103(3) 0.5352(3) 0.8399(2) 0.0456 1.0000 Uani . .
C16 C 0.8682(3) 0.4583(3) 0.7499(2) 0.0517 1.0000 Uani . .
C17 C 0.9185(4) 0.5308(4) 0.6996(3) 0.0667 1.0000 Uani . .
C18 C 0.8445(5) 0.5878(4) 0.6400(3) 0.0781 1.0000 Uani . .
C19 C 0.7211(4) 0.5713(4) 0.6318(2) 0.0647 1.0000 Uani . .
C20 C 0.6759(3) 0.4979(3) 0.6830(2) 0.0480 1.0000 Uani . .
C21 C 0.5471(3) 0.4721(3) 0.6813(2) 0.0465 1.0000 Uani . .
C22 C 0.4517(3) 0.5139(3) 0.6294(2) 0.0528 1.0000 Uani . .
C23 C 0.3361(3) 0.4766(3) 0.6395(2) 0.0580 1.0000 Uani . .
C24 C 0.3202(3) 0.4009(3) 0.7008(2) 0.0537 1.0000 Uani . .
C25 C 0.4183(3) 0.3636(3) 0.7503(2) 0.0457 1.0000 Uani . .
C26 C 0.4227(3) 0.2854(3) 0.8186(2) 0.0459 1.0000 Uani . .
C27 C 0.3256(3) 0.2336(3) 0.8444(2) 0.0548 1.0000 Uani . .
C28 C 0.3408(4) 0.1656(3) 0.9118(3) 0.0599 1.0000 Uani . .
C29 C 0.4528(4) 0.1500(3) 0.9503(2) 0.0577 1.0000 Uani . .
C30 C 0.5493(4) 0.2022(3) 0.9216(2) 0.0502 1.0000 Uani . .
C31 C 1.1101(4) 0.2303(4) 1.0749(2) 0.0585 1.0000 Uani . .
C32 C 1.2417(4) 0.1785(4) 1.1089(2) 0.0662 1.0000 Uani . .
C33 C 1.2629(5) 0.2177(5) 1.1715(3) 0.0848 1.0000 Uani . .
C34 C 0.2505(5) 0.5845(5) 0.5265(3) 0.0902 1.0000 Uani . .
C35 C 0.1290(8) 0.5978(7) 0.4842(4) 0.1334 1.0000 Uani . .
C36 C 0.1360(12) 0.6676(10) 0.4189(6) 0.1877 1.0000 Uani . .
C37 C 0.1064(10) 0.7541(8) 0.6632(5) 0.0861 0.5000 Uani D U
C38 C 0.1359(11) 0.7828(7) 0.7242(5) 0.0773 0.5000 Uani D U
C39 C 0.1128(6) 0.1923(5) 0.6997(3) 0.0931 1.0000 Uani D U
C40 C 0.1661(7) 0.1070(6) 0.6702(4) 0.1130 1.0000 Uani D U
C41 C 0.8559(8) 0.0109(10) 0.5515(5) 0.0961 0.5000 Uani D U
C42 C 0.7765(10) 0.0223(12) 0.4887(6) 0.1029 0.5000 Uani D U
C43 C 0.5128(13) 0.7901(7) 0.6756(5) 0.1006 0.5000 Uani D U
C44 C 0.5773(18) 0.8761(11) 0.6384(8) 0.1639 0.5000 Uani D U
O1 O 1.0895(2) 0.1778(2) 1.02393(15) 0.0552 1.0000 Uani . .
O2 O 0.2365(3) 0.5097(3) 0.59294(19) 0.0783 1.0000 Uani . .
P1 P 0.46726(13) 0.22683(10) 0.55672(7) 0.0721 1.0000 Uani D U
P2 P 0.71680(10) 0.09839(8) 1.11576(7) 0.0602 1.0000 Uani . .
P3 P 0.13815(9) 0.49920(9) 0.87461(6) 0.0557 1.0000 Uani . .
F1 F 0.4293(4) 0.2131(3) 0.63278(16) 0.1203 1.0000 Uani D U
F2 F 0.5078(3) 0.2426(3) 0.48019(14) 0.1102 1.0000 Uani D U
F3 F 0.3312(6) 0.2993(8) 0.5321(4) 0.1688 0.5000 Uani D U
F4 F 0.6012(6) 0.1505(7) 0.5814(3) 0.1316 0.5000 Uani D U
F5 F 0.4097(9) 0.1301(6) 0.5547(4) 0.1237 0.5000 Uani D U
F6 F 0.5210(10) 0.3229(6) 0.5604(5) 0.1646 0.5000 Uani D U
F11 F 0.5850(2) 0.0652(2) 1.10505(18) 0.0862 1.0000 Uani . .
F12 F 0.8488(3) 0.1315(2) 1.1270(2) 0.0937 1.0000 Uani . .
F13 F 0.7711(3) 0.0622(2) 1.05092(18) 0.0910 1.0000 Uani . .
F14 F 0.6634(3) 0.1345(2) 1.17960(16) 0.0901 1.0000 Uani . .
F15 F 0.6619(3) 0.21543(18) 1.06475(14) 0.0728 1.0000 Uani . .
F16 F 0.7742(2) -0.01934(18) 1.16435(17) 0.0813 1.0000 Uani . .
F21 F 0.0987(2) 0.3957(2) 0.86532(17) 0.0775 1.0000 Uani . .
F22 F 0.1782(2) 0.60252(19) 0.88449(14) 0.0682 1.0000 Uani . .
F23 F 0.0834(3) 0.4754(2) 0.94885(16) 0.0820 1.0000 Uani . .
F24 F 0.1961(3) 0.5220(3) 0.80098(15) 0.0853 1.0000 Uani . .
F25 F 0.0012(2) 0.5679(2) 0.84120(18) 0.0881 1.0000 Uani . .
F26 F 0.2769(2) 0.4299(2) 0.90799(15) 0.0713 1.0000 Uani . .
F53 F 0.4339(7) 0.3555(4) 0.5302(3) 0.0958 0.5000 Uani D U
F54 F 0.5045(11) 0.1068(4) 0.5757(5) 0.1541 0.5000 Uani D U
F55 F 0.3276(6) 0.2299(7) 0.5331(3) 0.1262 0.5000 Uani D U
F56 F 0.6074(6) 0.2343(8) 0.5768(3) 0.1471 0.5000 Uani D U
H11 H 0.6384 0.2359 0.7015 0.0591 1.0000 Uiso R .
H21 H 0.7489 0.0829 0.6811 0.0710 1.0000 Uiso R .
H31 H 0.9196 -0.0254 0.7549 0.0686 1.0000 Uiso R .
H41 H 0.9815 0.0259 0.8477 0.0598 1.0000 Uiso R .
H71 H 1.0387 0.1019 0.9324 0.0553 1.0000 Uiso R .
H91 H 0.8996 0.3453 1.0091 0.0579 1.0000 Uiso R .
H121 H 0.7255 0.4973 0.9890 0.0617 1.0000 Uiso R .
H131 H 0.5501 0.6403 0.9591 0.0668 1.0000 Uiso R .
H141 H 0.4149 0.6626 0.8642 0.0629 1.0000 Uiso R .
H151 H 0.4548 0.5437 0.8023 0.0547 1.0000 Uiso R .
H161 H 0.9167 0.4190 0.7908 0.0599 1.0000 Uiso R .
H171 H 1.0020 0.5405 0.7064 0.0768 1.0000 Uiso R .
H181 H 0.8766 0.6362 0.6057 0.0880 1.0000 Uiso R .
H191 H 0.6693 0.6084 0.5919 0.0732 1.0000 Uiso R .
H221 H 0.4640 0.5649 0.5899 0.0616 1.0000 Uiso R .
H241 H 0.2432 0.3772 0.7071 0.0678 1.0000 Uiso R .
H271 H 0.2526 0.2438 0.8169 0.0708 1.0000 Uiso R .
H281 H 0.2753 0.1314 0.9305 0.0760 1.0000 Uiso R .
H291 H 0.4641 0.1053 0.9946 0.0717 1.0000 Uiso R .
H301 H 0.6257 0.1902 0.9486 0.0620 1.0000 Uiso R .
H311 H 1.0463 0.2226 1.1085 0.0727 1.0000 Uiso R .
H312 H 1.1052 0.3046 1.0527 0.0727 1.0000 Uiso R .
H321 H 1.3069 0.1972 1.0756 0.0778 1.0000 Uiso R .
H322 H 1.2486 0.1018 1.1246 0.0778 1.0000 Uiso R .
H333 H 1.3489 0.1876 1.1929 0.1318 1.0000 Uiso R .
H332 H 1.2521 0.2945 1.1556 0.1318 1.0000 Uiso R .
H331 H 1.1993 0.2008 1.2055 0.1320 1.0000 Uiso R .
H341 H 0.2580 0.6522 0.5319 0.1053 1.0000 Uiso R .
H342 H 0.3250 0.5579 0.5040 0.1056 1.0000 Uiso R .
H351 H 0.0478 0.6309 0.5029 0.1530 1.0000 Uiso R .
H352 H 0.1206 0.5293 0.4802 0.1542 1.0000 Uiso R .
H363 H 0.0625 0.6704 0.3891 0.2730 1.0000 Uiso R .
H362 H 0.1359 0.7380 0.4226 0.2731 1.0000 Uiso R .
H361 H 0.2168 0.6416 0.4000 0.2731 1.0000 Uiso R .
H381 H 0.2267 0.7603 0.7344 0.1150 0.5000 Uiso R .
H382 H 0.1102 0.8577 0.7147 0.1151 0.5000 Uiso R .
H383 H 0.0909 0.7476 0.7614 0.1150 0.5000 Uiso R .
H403 H 0.2040 0.1375 0.6282 0.1871 1.0000 Uiso R .
H402 H 0.2309 0.0547 0.7021 0.1871 1.0000 Uiso R .
H401 H 0.0969 0.0755 0.6610 0.1871 1.0000 Uiso R .
H423 H 0.7366 -0.0373 0.4975 0.1659 0.5000 Uiso R .
H422 H 0.7120 0.0865 0.4778 0.1659 0.5000 Uiso R .
H421 H 0.8312 0.0238 0.4511 0.1660 0.5000 Uiso R .
H441 H 0.5743 0.9245 0.6648 0.2329 0.5000 Uiso R .
H442 H 0.6653 0.8455 0.6329 0.2329 0.5000 Uiso R .
H443 H 0.5335 0.9131 0.5941 0.2330 0.5000 Uiso R .

loop_
_atom_site_aniso_label
_atom_site_aniso_U_11
_atom_site_aniso_U_22
_atom_site_aniso_U_33
_atom_site_aniso_U_23
_atom_site_aniso_U_13
_atom_site_aniso_U_12
Co1 0.0300(2) 0.0344(2) 0.0550(3) -0.0181(2) 0.00259(18) -0.00552(16)
N1 0.0361(13) 0.0403(14) 0.0478(17) -0.0189(12) 0.0057(12) -0.0057(11)
N2 0.0299(12) 0.0342(13) 0.0535(17) -0.0164(12) 0.0058(11) -0.0057(10)
N3 0.0308(13) 0.0343(13) 0.0633(19) -0.0213(13) 0.0038(12) -0.0058(10)
N4 0.0317(13) 0.0361(14) 0.0577(18) -0.0109(13) -0.0001(12) -0.0058(11)
N5 0.0303(13) 0.0377(14) 0.0639(19) -0.0219(14) 0.0004(12) -0.0054(11)
N6 0.0346(13) 0.0382(14) 0.065(2) -0.0252(14) 0.0100(13) -0.0105(11)
N7 0.151(5) 0.111(5) 0.125(6) -0.060(5) 0.029(5) -0.072(5)
N8 0.098(3) 0.100(3) 0.132(4) -0.059(3) 0.034(3) -0.053(3)
N9 0.072(4) 0.161(6) 0.118(5) -0.104(5) -0.010(4) 0.028(5)
N10 0.164(5) 0.063(4) 0.053(4) -0.023(3) 0.024(4) -0.014(4)
C1 0.0465(18) 0.0489(19) 0.052(2) -0.0195(17) 0.0022(16) -0.0080(15)
C2 0.061(2) 0.058(2) 0.060(2) -0.0322(19) 0.0041(19) -0.0083(18)
C3 0.055(2) 0.0468(19) 0.071(3) -0.0302(19) 0.0094(19) -0.0021(16)
C4 0.0398(17) 0.0441(18) 0.066(2) -0.0212(17) 0.0053(16) -0.0020(14)
C5 0.0324(15) 0.0362(15) 0.053(2) -0.0147(14) 0.0079(14) -0.0093(12)
C6 0.0323(15) 0.0386(16) 0.054(2) -0.0194(15) 0.0068(14) -0.0093(12)
C7 0.0301(15) 0.0440(18) 0.064(2) -0.0205(17) 0.0053(15) -0.0041(13)
C8 0.0261(14) 0.0501(19) 0.063(2) -0.0189(17) 0.0004(14) -0.0080(13)
C9 0.0355(16) 0.0488(18) 0.060(2) -0.0255(17) 0.0025(15) -0.0090(14)
C10 0.0300(15) 0.0378(16) 0.060(2) -0.0203(15) 0.0066(14) -0.0102(12)
C11 0.0341(15) 0.0373(16) 0.059(2) -0.0165(15) 0.0006(15) -0.0076(13)
C12 0.0426(18) 0.0442(18) 0.067(2) -0.0279(17) -0.0002(16) -0.0066(14)
C13 0.0485(19) 0.0439(18) 0.074(3) -0.0304(18) 0.0014(18) -0.0042(15)
C14 0.0412(18) 0.0334(16) 0.083(3) -0.0217(17) 0.0013(18) -0.0010(13)
C15 0.0338(15) 0.0366(16) 0.067(2) -0.0165(16) 0.0005(15) -0.0067(13)
C16 0.0367(17) 0.0491(19) 0.065(2) -0.0096(17) -0.0032(16) -0.0112(14)
C17 0.046(2) 0.067(2) 0.080(3) -0.004(2) -0.003(2) -0.0256(19)
C18 0.063(2) 0.072(3) 0.085(3) 0.009(2) -0.002(2) -0.031(2)
C19 0.053(2) 0.064(2) 0.065(3) -0.002(2) -0.0115(19) -0.0135(19)
C20 0.0389(17) 0.0456(18) 0.056(2) -0.0097(17) 0.0000(15) -0.0087(14)
C21 0.0336(16) 0.0435(18) 0.065(2) -0.0238(17) -0.0042(15) -0.0027(13)
C22 0.0423(18) 0.0482(19) 0.065(2) -0.0153(18) -0.0089(17) -0.0045(15)
C23 0.0364(17) 0.061(2) 0.078(3) -0.031(2) -0.0153(18) 0.0006(16)
C24 0.0378(17) 0.051(2) 0.081(3) -0.033(2) 0.0023(17) -0.0104(15)
C25 0.0322(15) 0.0448(18) 0.070(2) -0.0335(17) 0.0051(15) -0.0075(13)
C26 0.0384(16) 0.0407(17) 0.067(2) -0.0293(17) 0.0095(16) -0.0083(13)
C27 0.0357(17) 0.055(2) 0.087(3) -0.040(2) 0.0137(18) -0.0132(15)
C28 0.054(2) 0.051(2) 0.087(3) -0.033(2) 0.029(2) -0.0212(17)
C29 0.057(2) 0.0446(19) 0.078(3) -0.0239(19) 0.016(2) -0.0160(16)
C30 0.0465(19) 0.0413(18) 0.067(3) -0.0231(18) 0.0133(17) -0.0100(15)
C31 0.0457(19) 0.071(2) 0.067(3) -0.031(2) -0.0028(18) -0.0138(18)
C32 0.046(2) 0.079(3) 0.072(3) -0.022(2) -0.0071(19) -0.0104(19)
C33 0.069(3) 0.113(4) 0.081(3) -0.035(3) -0.007(2) -0.032(3)
C34 0.065(3) 0.098(4) 0.102(4) -0.028(3) -0.025(3) -0.008(3)
C35 0.116(4) 0.158(6) 0.109(5) -0.007(4) -0.051(4) -0.041(4)
C36 0.195(6) 0.197(7) 0.145(6) -0.022(6) -0.038(6) -0.029(6)
C37 0.115(5) 0.067(4) 0.097(5) -0.034(4) 0.037(5) -0.053(4)
C38 0.107(5) 0.042(4) 0.081(5) -0.021(4) -0.008(5) -0.007(4)
C39 0.091(3) 0.111(4) 0.105(4) -0.047(3) 0.036(3) -0.062(3)
C40 0.122(4) 0.136(5) 0.117(4) -0.076(4) 0.049(4) -0.054(4)
C41 0.056(4) 0.152(6) 0.106(5) -0.100(5) 0.016(4) 0.012(5)
C42 0.068(4) 0.166(7) 0.102(6) -0.093(5) 0.002(4) -0.007(5)
C43 0.195(6) 0.055(4) 0.044(4) -0.005(4) -0.049(5) -0.025(4)
C44 0.261(6) 0.105(6) 0.102(6) 0.037(6) -0.081(6) -0.085(6)
O1 0.0367(12) 0.0620(15) 0.0692(18) -0.0292(13) -0.0068(11) -0.0019(11)
O2 0.0482(16) 0.092(2) 0.091(2) -0.0257(19) -0.0229(15) -0.0092(15)
P1 0.0748(8) 0.0661(7) 0.0731(8) -0.0207(6) -0.0028(6) -0.0101(6)
P2 0.0417(5) 0.0405(5) 0.0965(9) -0.0254(5) -0.0068(5) 0.0026(4)
P3 0.0399(5) 0.0613(6) 0.0803(8) -0.0436(6) 0.0044(5) -0.0098(4)
F1 0.125(3) 0.168(3) 0.081(2) -0.053(2) 0.0173(19) -0.037(2)
F2 0.125(3) 0.115(3) 0.072(2) -0.0128(18) 0.0053(18) -0.007(2)
F3 0.074(4) 0.182(7) 0.161(6) 0.039(6) 0.015(4) 0.037(5)
F4 0.077(4) 0.191(7) 0.093(5) -0.035(5) -0.028(4) 0.037(5)
F5 0.161(5) 0.102(5) 0.143(6) -0.064(4) 0.043(5) -0.068(4)
F6 0.177(5) 0.111(5) 0.266(7) -0.113(5) 0.103(6) -0.083(4)
F11 0.0491(13) 0.0857(18) 0.130(2) -0.0432(17) -0.0057(14) -0.0108(12)
F12 0.0651(15) 0.0520(14) 0.153(3) -0.0126(16) -0.0259(17) -0.0155(12)
F13 0.0894(19) 0.0599(15) 0.128(2) -0.0461(16) 0.0294(17) 0.0010(13)
F14 0.109(2) 0.0704(17) 0.087(2) -0.0309(15) 0.0001(16) 0.0005(15)
F15 0.0767(16) 0.0463(12) 0.0871(18) -0.0258(12) -0.0094(13) 0.0144(11)
F16 0.0584(14) 0.0433(12) 0.130(2) -0.0125(14) -0.0118(14) -0.0036(10)
F21 0.0520(13) 0.0717(15) 0.129(2) -0.0606(16) -0.0048(14) -0.0137(11)
F22 0.0699(14) 0.0595(13) 0.0904(18) -0.0411(13) 0.0082(13) -0.0204(11)
F23 0.0766(17) 0.0965(19) 0.093(2) -0.0469(16) 0.0254(15) -0.0360(15)
F24 0.0909(19) 0.101(2) 0.0795(18) -0.0508(16) 0.0145(15) -0.0194(16)
F25 0.0555(14) 0.0904(18) 0.131(2) -0.0707(18) -0.0211(15) 0.0135(13)
F26 0.0500(12) 0.0708(15) 0.105(2) -0.0487(14) -0.0089(12) -0.0070(11)
F53 0.109(4) 0.075(4) 0.091(4) -0.020(3) -0.004(4) 0.003(3)
F54 0.213(6) 0.066(4) 0.132(6) 0.006(4) 0.000(6) 0.033(5)
F55 0.114(4) 0.165(6) 0.099(5) 0.000(5) -0.017(4) -0.089(5)
F56 0.115(4) 0.210(7) 0.077(4) 0.038(5) -0.032(4) -0.070(5)

loop_
_atom_type_symbol
_atom_type_scat_dispersion_real
_atom_type_scat_dispersion_imag
_atom_type_scat_Cromer_Mann_a1
_atom_type_scat_Cromer_Mann_b1
_atom_type_scat_Cromer_Mann_a2
_atom_type_scat_Cromer_Mann_b2
_atom_type_scat_Cromer_Mann_a3
_atom_type_scat_Cromer_Mann_b3
_atom_type_scat_Cromer_Mann_a4
_atom_type_scat_Cromer_Mann_b4
_atom_type_scat_Cromer_Mann_c
_atom_type_scat_source
C 0.0033 0.0016 2.3100 20.8439 1.0200 10.2075 1.5886 0.5687 0.8650 51.6512 0.2156 'International Tables Vol C 4.2.6.8 and 6.1.1.4'
H 0.0000 0.0000 0.4930 10.5109 0.3229 26.1257 0.1402 3.1424 0.0408 57.7998 0.0030 'International Tables Vol C 4.2.6.8 and 6.1.1.4'
Co 0.3494 0.9721 12.2841 4.2791 7.3409 0.2784 4.0034 13.5359 2.3488 71.1692 1.0118 'International Tables Vol C 4.2.6.8 and 6.1.1.4'
N 0.0061 0.0033 12.2126 0.0057 3.1322 9.8933 2.0125 28.9975 1.1663 0.5826 -11.5290 'International Tables Vol C 4.2.6.8 and 6.1.1.4'
O 0.0106 0.0060 3.0485 13.2771 2.2868 5.7011 1.5463 0.3239 0.8670 32.9089 0.2508 'International Tables Vol C 4.2.6.8 and 6.1.1.4'
P 0.1023 0.0942 6.4345 1.9067 4.1791 27.1570 1.7800 0.5260 1.4908 68.1645 1.1149 'International Tables Vol C 4.2.6.8 and 6.1.1.4'
F 0.0171 0.0103 3.5392 10.2825 2.6412 4.2944 1.5170 0.2615 1.0243 26.1476 0.2776 'International Tables Vol C 4.2.6.8 and 6.1.1.4'

loop_
_geom_angle_atom_site_label_1
_geom_angle_atom_site_label_2
_geom_angle_atom_site_label_3
_geom_angle
_geom_angle_publ_flag
N1 Co1 N2 82.03(11) yes
N1 Co1 N3 164.35(12) yes
N2 Co1 N3 82.37(11) yes
N1 Co1 N4 92.53(12) yes
N2 Co1 N4 97.77(12) yes
N3 Co1 N4 90.78(12) yes
N1 Co1 N5 97.74(12) yes
N2 Co1 N5 179.71(12) yes
N3 Co1 N5 97.86(12) yes
N4 Co1 N5 82.41(12) yes
N1 Co1 N6 90.06(11) yes
N2 Co1 N6 97.65(13) yes
N3 Co1 N6 90.80(11) yes
N4 Co1 N6 164.58(12) yes
N5 Co1 N6 82.18(13) yes
Co1 N1 C1 126.7(2) yes
Co1 N1 C5 114.0(2) yes
C1 N1 C5 119.2(3) yes
Co1 N2 C6 119.6(2) yes
Co1 N2 C10 118.9(2) yes
C6 N2 C10 121.5(3) yes
Co1 N3 C11 114.1(2) yes
Co1 N3 C15 126.9(2) yes
C11 N3 C15 119.0(3) yes
Co1 N4 C16 127.6(3) yes
Co1 N4 C20 114.1(2) yes
C16 N4 C20 118.2(3) yes
Co1 N5 C21 119.3(2) yes
Co1 N5 C25 119.4(3) yes
C21 N5 C25 121.3(3) yes
Co1 N6 C26 114.1(2) yes
Co1 N6 C30 126.6(2) yes
C26 N6 C30 119.3(3) yes
N1 C1 C2 121.3(3) yes
N1 C1 H11 118.9 no
C2 C1 H11 119.8 no
C1 C2 C3 119.7(4) yes
C1 C2 H21 120.0 no
C3 C2 H21 120.2 no
C2 C3 C4 119.1(3) yes
C2 C3 H31 120.4 no
C4 C3 H31 120.5 no
C3 C4 C5 118.7(3) yes
C3 C4 H41 120.7 no
C5 C4 H41 120.6 no
C4 C5 N1 122.0(3) yes
C4 C5 C6 124.2(3) yes
N1 C5 C6 113.8(3) yes
C5 C6 N2 110.4(3) yes
C5 C6 C7 128.4(3) yes
N2 C6 C7 121.2(3) yes
C6 C7 C8 118.4(3) yes
C6 C7 H71 121.1 no
C8 C7 H71 120.5 no
C7 C8 C9 119.6(3) yes
C7 C8 O1 115.8(3) yes
C9 C8 O1 124.6(3) yes
C8 C9 C10 118.3(3) yes
C8 C9 H91 120.5 no
C10 C9 H91 121.1 no
C9 C10 N2 120.9(3) yes
C9 C10 C11 127.5(3) yes
N2 C10 C11 111.6(3) yes
C10 C11 N3 113.0(3) yes
C10 C11 C12 125.2(3) yes
N3 C11 C12 121.8(3) yes
C11 C12 C13 118.2(3) yes
C11 C12 H121 121.0 no
C13 C12 H121 120.8 no
C12 C13 C14 120.1(3) yes
C12 C13 H131 119.5 no
C14 C13 H131 120.4 no
C13 C14 C15 119.4(3) yes
C13 C14 H141 121.6 no
C15 C14 H141 119.0 no
C14 C15 N3 121.6(3) yes
C14 C15 H151 119.7 no
N3 C15 H151 118.7 no
N4 C16 C17 122.3(4) yes
N4 C16 H161 117.3 no
C17 C16 H161 120.4 no
C16 C17 C18 119.1(4) yes
C16 C17 H171 119.9 no
C18 C17 H171 121.0 no
C17 C18 C19 119.3(4) yes
C17 C18 H181 120.4 no
C19 C18 H181 120.3 no
C18 C19 C20 119.4(4) yes
C18 C19 H191 121.0 no
C20 C19 H191 119.6 no
N4 C20 C19 121.7(3) yes
N4 C20 C21 113.1(3) yes
C19 C20 C21 125.2(3) yes
C20 C21 N5 111.1(3) yes
C20 C21 C22 127.8(4) yes
N5 C21 C22 121.1(3) yes
C21 C22 C23 117.6(4) yes
C21 C22 H221 120.2 no
C23 C22 H221 122.2 no
C22 C23 C24 120.4(3) yes
C22 C23 O2 123.7(4) yes
C24 C23 O2 116.0(4) yes
C23 C24 C25 118.9(3) yes
C23 C24 H241 119.7 no
C25 C24 H241 121.4 no
C24 C25 N5 120.7(4) yes
C24 C25 C26 128.4(3) yes
N5 C25 C26 110.9(3) yes
C25 C26 N6 113.3(3) yes
C25 C26 C27 125.6(3) yes
N6 C26 C27 121.2(4) yes
C26 C27 C28 119.1(4) yes
C26 C27 H271 119.5 no
C28 C27 H271 121.4 no
C27 C28 C29 119.6(4) yes
C27 C28 H281 120.4 no
C29 C28 H281 120.1 no
C28 C29 C30 119.3(4) yes
C28 C29 H291 120.4 no
C30 C29 H291 120.3 no
C29 C30 N6 121.5(4) yes
C29 C30 H301 118.3 no
N6 C30 H301 120.2 no
C32 C31 O1 106.9(3) yes
C32 C31 H311 109.9 no
O1 C31 H311 111.0 no
C32 C31 H312 110.3 no
O1 C31 H312 110.0 no
H311 C31 H312 108.7 no
C31 C32 C33 110.1(4) yes
C31 C32 H321 109.0 no
C33 C32 H321 109.3 no
C31 C32 H322 108.6 no
C33 C32 H322 109.5 no
H321 C32 H322 110.3 no
C32 C33 H333 111.3 no
C32 C33 H332 108.9 no
H333 C33 H332 108.2 no
C32 C33 H331 111.4 no
H333 C33 H331 109.6 no
H332 C33 H331 107.4 no
C35 C34 O2 105.3(5) yes
C35 C34 H341 110.0 no
O2 C34 H341 110.3 no
C35 C34 H342 109.7 no
O2 C34 H342 112.0 no
H341 C34 H342 109.4 no
C34 C35 C36 108.7(8) yes
C34 C35 H351 113.7 no
C36 C35 H351 105.3 no
C34 C35 H352 109.6 no
C36 C35 H352 109.6 no
H351 C35 H352 109.7 no
C35 C36 H363 109.6 no
C35 C36 H362 109.5 no
H363 C36 H362 110.3 no
C35 C36 H361 108.4 no
H363 C36 H361 109.6 no
H362 C36 H361 109.4 no
N7 C37 C38 175.2(11) yes
C37 C38 H381 107.4 no
C37 C38 H382 109.3 no
H381 C38 H382 110.4 no
C37 C38 H383 109.2 no
H381 C38 H383 110.3 no
H382 C38 H383 110.2 no
N8 C39 C40 177.6(6) yes
C39 C40 H403 108.3 no
C39 C40 H402 109.5 no
H403 C40 H402 109.9 no
C39 C40 H401 108.7 no
H403 C40 H401 109.9 no
H402 C40 H401 110.5 no
N9 C41 C42 177.1(12) yes
C41 C42 H423 108.1 no
C41 C42 H422 110.0 no
H423 C42 H422 110.0 no
C41 C42 H421 109.4 no
H423 C42 H421 109.7 no
H422 C42 H421 109.6 no
N10 C43 C44 171.8(13) yes
C43 C44 H441 108.5 no
C43 C44 H442 108.7 no
H441 C44 H442 110.3 no
C43 C44 H443 110.0 no
H441 C44 H443 109.6 no
H442 C44 H443 109.8 no
C31 O1 C8 119.7(3) yes
C34 O2 C23 118.3(4) yes
F1 P1 F2 178.6(2) yes
F1 P1 F3 88.4(3) yes
F2 P1 F3 92.0(3) yes
F1 P1 F4 91.5(3) yes
F2 P1 F4 88.2(3) yes
F3 P1 F4 177.8(5) yes
F1 P1 F5 91.3(3) yes
F2 P1 F5 90.1(3) yes
F3 P1 F5 88.5(4) yes
F4 P1 F5 89.3(4) yes
F1 P1 F6 87.1(3) yes
F2 P1 F6 91.5(3) yes
F3 P1 F6 90.6(4) yes
F4 P1 F6 91.6(4) yes
F5 P1 F6 178.2(4) yes
F1 P1 F53 97.1(3) yes
F2 P1 F53 82.0(3) yes
F1 P1 F54 87.9(4) yes
F2 P1 F54 93.0(4) yes
F1 P1 F55 91.7(3) yes
F2 P1 F55 89.4(3) yes
F1 P1 F56 90.2(3) yes
F2 P1 F56 88.6(3) yes
F53 P1 F54 174.9(4) yes
F53 P1 F55 88.2(3) yes
F54 P1 F55 92.8(4) yes
F53 P1 F56 86.9(4) yes
F54 P1 F56 92.0(4) yes
F55 P1 F56 174.9(4) yes
F11 P2 F12 179.7(2) yes
F11 P2 F13 89.84(18) yes
F12 P2 F13 90.44(19) yes
F11 P2 F14 90.31(18) yes
F12 P2 F14 89.4(2) yes
F13 P2 F14 179.76(17) yes
F11 P2 F15 90.51(16) yes
F12 P2 F15 89.67(15) yes
F13 P2 F15 89.05(16) yes
F14 P2 F15 90.77(15) yes
F11 P2 F16 89.81(15) yes
F12 P2 F16 90.02(14) yes
F13 P2 F16 88.90(17) yes
F14 P2 F16 91.29(17) yes
F15 P2 F16 177.92(17) yes
F21 P3 F22 179.57(17) yes
F21 P3 F23 90.53(16) yes
F22 P3 F23 89.18(15) yes
F21 P3 F24 89.74(16) yes
F22 P3 F24 90.55(16) yes
F23 P3 F24 178.76(17) yes
F21 P3 F25 89.90(14) yes
F22 P3 F25 90.41(15) yes
F23 P3 F25 90.63(18) yes
F24 P3 F25 90.58(18) yes
F21 P3 F26 90.07(13) yes
F22 P3 F26 89.62(13) yes
F23 P3 F26 89.66(17) yes
F24 P3 F26 89.13(16) yes
F25 P3 F26 179.70(18) yes

loop_
_geom_bond_atom_site_label_1
_geom_bond_atom_site_label_2
_geom_bond_distance
_geom_bond_publ_flag
Co1 N1 1.949(3) yes
Co1 N2 1.861(3) yes
Co1 N3 1.943(3) yes
Co1 N4 1.943(3) yes
Co1 N5 1.849(3) yes
Co1 N6 1.943(3) yes
N1 C1 1.341(5) yes
N1 C5 1.353(4) yes
N2 C6 1.342(4) yes
N2 C10 1.343(4) yes
N3 C11 1.369(5) yes
N3 C15 1.335(4) yes
N4 C16 1.345(4) yes
N4 C20 1.370(5) yes
N5 C21 1.352(5) yes
N5 C25 1.352(4) yes
N6 C26 1.367(4) yes
N6 C30 1.345(5) yes
N7 C37 1.181(8) yes
N8 C39 1.159(6) yes
N9 C41 1.168(8) yes
N10 C43 1.151(8) yes
C1 C2 1.390(5) yes
C1 H11 0.923 no
C2 C3 1.368(6) yes
C2 H21 0.921 no
C3 C4 1.396(6) yes
C3 H31 0.932 no
C4 C5 1.377(5) yes
C4 H41 0.921 no
C5 C6 1.486(5) yes
C6 C7 1.366(5) yes
C7 C8 1.407(5) yes
C7 H71 0.937 no
C8 C9 1.403(5) yes
C8 O1 1.324(4) yes
C9 C10 1.375(5) yes
C9 H91 0.938 no
C10 C11 1.476(4) yes
C11 C12 1.378(5) yes
C12 C13 1.392(5) yes
C12 H121 0.915 no
C13 C14 1.362(6) yes
C13 H131 0.939 no
C14 C15 1.389(5) yes
C14 H141 0.923 no
C15 H151 0.933 no
C16 C17 1.379(6) yes
C16 H161 0.934 no
C17 C18 1.375(6) yes
C17 H171 0.936 no
C18 C19 1.386(6) yes
C18 H181 0.920 no
C19 C20 1.367(6) yes
C19 H191 0.929 no
C20 C21 1.476(5) yes
C21 C22 1.371(5) yes
C22 C23 1.406(6) yes
C22 H221 0.920 no
C23 C24 1.394(6) yes
C23 O2 1.332(5) yes
C24 C25 1.358(5) yes
C24 H241 0.928 no
C25 C26 1.471(6) yes
C26 C27 1.374(5) yes
C27 C28 1.395(6) yes
C27 H271 0.919 no
C28 C29 1.369(6) yes
C28 H281 0.929 no
C29 C30 1.385(5) yes
C29 H291 0.917 no
C30 H301 0.937 no
C31 C32 1.493(5) yes
C31 O1 1.462(5) yes
C31 H311 0.959 no
C31 H312 0.961 no
C32 C33 1.554(7) yes
C32 H321 0.985 no
C32 H322 0.975 no
C33 H333 0.964 no
C33 H332 0.972 no
C33 H331 0.976 no
C34 C35 1.501(8) yes
C34 O2 1.457(7) yes
C34 H341 0.971 no
C34 H342 0.972 no
C35 C36 1.395(13) yes
C35 H351 1.014 no
C35 H352 0.973 no
C36 H363 0.978 no
C36 H362 0.975 no
C36 H361 0.980 no
C37 C38 1.461(8) yes
C38 H381 0.951 no
C38 H382 0.952 no
C38 H383 0.951 no
C39 C40 1.468(6) yes
C40 H403 0.959 no
C40 H402 0.962 no
C40 H401 0.963 no
C41 C42 1.487(8) yes
C42 H423 0.953 no
C42 H422 0.956 no
C42 H421 0.957 no
C43 C44 1.477(9) yes
C44 H441 0.959 no
C44 H442 0.960 no
C44 H443 0.960 no
P1 F1 1.569(3) yes
P1 F2 1.583(3) yes
P1 F3 1.557(5) yes
P1 F4 1.558(5) yes
P1 F5 1.559(5) yes
P1 F6 1.539(5) yes
P1 F53 1.621(5) yes
P1 F54 1.516(5) yes
P1 F55 1.544(5) yes
P1 F56 1.570(5) yes
P2 F11 1.584(3) yes
P2 F12 1.587(3) yes
P2 F13 1.609(3) yes
P2 F14 1.587(3) yes
P2 F15 1.603(3) yes
P2 F16 1.597(3) yes
P3 F21 1.599(2) yes
P3 F22 1.604(2) yes
P3 F23 1.586(3) yes
P3 F24 1.589(3) yes
P3 F25 1.584(3) yes
P3 F26 1.601(3) yes

loop_
_geom_hbond_atom_site_label_D
_geom_hbond_atom_site_label_H
_geom_hbond_atom_site_label_A
_geom_hbond_site_symmetry_A
_geom_hbond_angle_DHA
_geom_hbond_distance_DH
_geom_hbond_distance_HA
_geom_hbond_distance_DA
_geom_hbond_publ_flag
C36 H363 N8 2_566 152 0.98 2.54 3.432(8) yes
